data_4065860
loop_
_publ_author_name
'Sarish, Sankaranarayana Pillai'
'Jana, Anukul'
'Roesky, Herbert W.'
'Schulz, Thomas'
'Stalke, Dietmar'

_publ_section_title
;
 A [I&#x2212;Ca&#x2212;I&#x2212;Ca&#x2212;I&#x2212;Ca&#x2212;I]2+Chain
 Stabilized by Two Chelating \b-Diketiminate Ligands
;
_journal_issue 13
_journal_name_full Organometallics
_journal_page_first 2901
_journal_paper_doi 10.1021/om100165s
_journal_volume 29
_journal_year 2010
_chemical_formula_sum 'C62 H102 Ca3 I4 N8'
_chemical_formula_weight 1587.36
_chemical_name_systematic
; 
 ? 
;
_space_group_IT_number 13
_symmetry_cell_setting monoclinic
_symmetry_space_group_name_Hall '-P 2yc'
_symmetry_space_group_name_H-M 'P 1 2/c 1'
_atom_sites_solution_hydrogens geom
_atom_sites_solution_primary direct
_atom_sites_solution_secondary difmap
_audit_creation_method SHELXL-97
_cell_angle_alpha 90.00
_cell_angle_beta 116.273(8)
_cell_angle_gamma 90.00
_cell_formula_units_Z 2
_cell_length_a 15.550(6)
_cell_length_b 16.668(6)
_cell_length_c 14.904(5)
_cell_measurement_reflns_used 6998
_cell_measurement_temperature 100(2)
_cell_measurement_theta_max 25.01
_cell_measurement_theta_min 2.44
_cell_volume 3464(2)
_computing_cell_refinement 'SAINT V7.46A'
_computing_data_collection 'APEX2 v2.2-0'
_computing_data_reduction 'SAINT V7.46A'
_computing_molecular_graphics 'XP in SHELXTL ver. 6.10'
_computing_publication_material 'XP in SHELXTL ver. 6.10'
_computing_structure_refinement 'SHELXL in SHELXTL ver. 6.10'
_computing_structure_solution 'SHELXS in SHELXTL ver. 6.10'
_diffrn_ambient_temperature 100(2)
_diffrn_measured_fraction_theta_full 0.992
_diffrn_measured_fraction_theta_max 0.992
_diffrn_measurement_device_type 'Bruker Smart Apex II with D8-Goniometer'
_diffrn_measurement_method 'omega scans'
_diffrn_radiation_monochromator 'INCOATEC Helios mirror optics'
_diffrn_radiation_source 'INCOATEC Microsource'
_diffrn_radiation_type MoK\a
_diffrn_radiation_wavelength 0.71073
_diffrn_reflns_av_R_equivalents 0.1146
_diffrn_reflns_av_sigmaI/netI 0.0698
_diffrn_reflns_limit_h_max 16
_diffrn_reflns_limit_h_min -18
_diffrn_reflns_limit_k_max 19
_diffrn_reflns_limit_k_min 0
_diffrn_reflns_limit_l_max 17
_diffrn_reflns_limit_l_min 0
_diffrn_reflns_number 49063
_diffrn_reflns_theta_full 25.08
_diffrn_reflns_theta_max 25.08
_diffrn_reflns_theta_min 1.90
_exptl_absorpt_coefficient_mu 2.063
_exptl_absorpt_correction_T_max 0.7452
_exptl_absorpt_correction_T_min 0.5823
_exptl_absorpt_correction_type empirical
_exptl_absorpt_process_details SADABS-2007/5
_exptl_crystal_colour yellow
_exptl_crystal_density_diffrn 1.522
_exptl_crystal_density_method 'not measured'
_exptl_crystal_description needle
_exptl_crystal_F_000 1604
_exptl_crystal_size_max 0.18
_exptl_crystal_size_mid 0.05
_exptl_crystal_size_min 0.05
_refine_diff_density_max 0.881
_refine_diff_density_min -0.969
_refine_diff_density_rms 0.132
_refine_ls_extinction_method none
_refine_ls_goodness_of_fit_ref 1.075
_refine_ls_hydrogen_treatment constr
_refine_ls_matrix_type full
_refine_ls_number_parameters 366
_refine_ls_number_reflns 6112
_refine_ls_number_restraints 64
_refine_ls_restrained_S_all 1.086
_refine_ls_R_factor_all 0.0911
_refine_ls_R_factor_gt 0.0577
_refine_ls_shift/su_max 0.015
_refine_ls_shift/su_mean 0.000
_refine_ls_structure_factor_coef Fsqd
_refine_ls_weighting_details 'calc w=1/[\s^2^(Fo^2^)+(0.0296P)^2^+17.3674P] where P=(Fo^2^+2Fc^2^)/3'
_refine_ls_weighting_scheme calc
_refine_ls_wR_factor_gt 0.0938
_refine_ls_wR_factor_ref 0.1027
_reflns_number_gt 4500
_reflns_number_total 6112
_reflns_threshold_expression >2sigma(I)
_cod_data_source_file om100165s_si_001.cif
_cod_data_source_block ss900
_cod_original_sg_symbol_H-M P2/c
_cod_database_code 4065860

loop_
_symmetry_equiv_pos_as_xyz
'x, y, z'
'-x, y, -z+1/2'
'-x, -y, -z'
'x, -y, z-1/2'

loop_
_atom_site_label
_atom_site_type_symbol
_atom_site_fract_x
_atom_site_fract_y
_atom_site_fract_z
_atom_site_U_iso_or_equiv
_atom_site_adp_type
_atom_site_occupancy
_atom_site_symmetry_multiplicity
_atom_site_calc_flag
_atom_site_refinement_flags
_atom_site_disorder_assembly
_atom_site_disorder_group
I1 I 0.17508(3) 0.17094(3) 0.30641(4) 0.02319(13) Uani 1 1 d . . .
I2 I 0.20628(4) 0.38742(3) 0.66825(4) 0.02620(14) Uani 1 1 d . . .
Ca1 Ca 0.20172(10) 0.27581(9) 0.49770(10) 0.0188(3) Uani 1 1 d . . .
Ca2 Ca 0.0000 0.28949(12) 0.2500 0.0196(5) Uani 1 2 d S . .
N1 N 0.0293(4) 0.2577(4) 0.4279(4) 0.0227(14) Uani 1 1 d . . .
N2 N 0.1313(4) 0.3779(3) 0.3696(4) 0.0204(13) Uani 1 1 d . . .
N3 N 0.1808(4) 0.1506(3) 0.5871(4) 0.0226(14) Uani 1 1 d . . .
N4 N 0.3483(4) 0.3513(3) 0.4978(4) 0.0223(14) Uani 1 1 d . . .
C1 C -0.1118(5) 0.3123(5) 0.4448(6) 0.033(2) Uani 1 1 d . . .
H1A H -0.1545 0.2704 0.4021 0.050 Uiso 1 1 calc R . .
H1B H -0.1463 0.3635 0.4308 0.050 Uiso 1 1 calc R . .
H1C H -0.0905 0.2980 0.5152 0.050 Uiso 1 1 calc R . .
C2 C -0.0259(5) 0.3201(5) 0.4237(5) 0.0227(16) Uani 1 1 d . . .
C3 C -0.0080(5) 0.3985(4) 0.3969(5) 0.0241(17) Uani 1 1 d . . .
H3 H -0.0559 0.4372 0.3882 0.029 Uiso 1 1 calc R . .
C4 C 0.0697(5) 0.4277(4) 0.3812(5) 0.0241(17) Uani 1 1 d . . .
C5 C 0.0794(6) 0.5179(4) 0.3786(6) 0.034(2) Uani 1 1 d . . .
H5A H 0.1355 0.5356 0.4388 0.050 Uiso 1 1 calc R . .
H5B H 0.0217 0.5435 0.3761 0.050 Uiso 1 1 calc R . .
H5C H 0.0873 0.5331 0.3191 0.050 Uiso 1 1 calc R . .
C6 C 0.2095(5) 0.4110(4) 0.3489(5) 0.0256(17) Uani 1 1 d . . .
H6A H 0.1880 0.4628 0.3134 0.031 Uiso 1 1 calc R . .
H6B H 0.2211 0.3738 0.3037 0.031 Uiso 1 1 calc R . .
C7 C 0.3028(5) 0.4242(5) 0.4413(6) 0.0285(18) Uani 1 1 d . . .
H7A H 0.3484 0.4509 0.4212 0.034 Uiso 1 1 calc R . .
H7B H 0.2907 0.4613 0.4864 0.034 Uiso 1 1 calc R . .
C8 C 0.0105(5) 0.1793(5) 0.4623(6) 0.0283(18) Uani 1 1 d . . .
H8A H 0.0158 0.1363 0.4192 0.034 Uiso 1 1 calc R . .
H8B H -0.0557 0.1787 0.4555 0.034 Uiso 1 1 calc R . .
C9 C 0.0812(5) 0.1626(5) 0.5716(5) 0.0264(17) Uani 1 1 d . . .
H9A H 0.0795 0.2081 0.6134 0.032 Uiso 1 1 calc R . .
H9B H 0.0600 0.1140 0.5944 0.032 Uiso 1 1 calc R . .
C11 C 0.2469(5) 0.1562(5) 0.6969(5) 0.0296(19) Uani 1 1 d . . .
H11A H 0.2407 0.1068 0.7304 0.035 Uiso 1 1 calc R . .
H11B H 0.2271 0.2020 0.7257 0.035 Uiso 1 1 calc R . .
C12 C 0.3502(6) 0.1669(6) 0.7180(6) 0.044(2) Uani 1 1 d . . .
H12A H 0.3697 0.1227 0.6877 0.066 Uiso 1 1 calc R . .
H12B H 0.3905 0.1671 0.7905 0.066 Uiso 1 1 calc R . .
H12C H 0.3578 0.2180 0.6897 0.066 Uiso 1 1 calc R . .
C13 C 0.1934(6) 0.0727(5) 0.5461(6) 0.0294(18) Uani 1 1 d . . .
H13A H 0.2608 0.0695 0.5566 0.035 Uiso 1 1 calc R . .
H13B H 0.1524 0.0734 0.4729 0.035 Uiso 1 1 calc R . .
C14 C 0.1710(7) -0.0035(5) 0.5875(7) 0.048(3) Uani 1 1 d . . .
H14A H 0.2112 -0.0059 0.6599 0.072 Uiso 1 1 calc R . .
H14B H 0.1843 -0.0502 0.5557 0.072 Uiso 1 1 calc R . .
H14C H 0.1033 -0.0036 0.5736 0.072 Uiso 1 1 calc R . .
C15 C 0.4193(5) 0.3726(5) 0.6012(6) 0.0299(19) Uani 1 1 d . . .
H15A H 0.4439 0.3223 0.6393 0.036 Uiso 1 1 calc R . .
H15B H 0.3855 0.4024 0.6335 0.036 Uiso 1 1 calc R . .
C16 C 0.5050(6) 0.4227(5) 0.6103(6) 0.036(2) Uani 1 1 d . . .
H16A H 0.5383 0.3950 0.5768 0.053 Uiso 1 1 calc R . .
H16B H 0.5491 0.4303 0.6811 0.053 Uiso 1 1 calc R . .
H16C H 0.4825 0.4751 0.5787 0.053 Uiso 1 1 calc R . .
C17 C 0.3945(6) 0.3063(5) 0.4448(6) 0.0309(19) Uani 1 1 d . . .
H17A H 0.4450 0.3402 0.4407 0.037 Uiso 1 1 calc R . .
H17B H 0.3461 0.2947 0.3756 0.037 Uiso 1 1 calc R . .
C18 C 0.4386(6) 0.2287(5) 0.4963(7) 0.043(2) Uani 1 1 d . . .
H18A H 0.4941 0.2402 0.5602 0.065 Uiso 1 1 calc R . .
H18B H 0.4593 0.1973 0.4537 0.065 Uiso 1 1 calc R . .
H18C H 0.3911 0.1980 0.5086 0.065 Uiso 1 1 calc R . .
C19 C 0.3713(8) 0.5949(6) 0.6892(8) 0.066(3) Uani 1 1 d D . .
H19A H 0.3086 0.5722 0.6758 0.100 Uiso 1 1 calc R . .
H19B H 0.4042 0.6121 0.7592 0.100 Uiso 1 1 calc R . .
H19C H 0.4099 0.5541 0.6765 0.100 Uiso 1 1 calc R . .
C20 C 0.3578(4) 0.6654(3) 0.6223(4) 0.047(2) Uani 1 1 d GD . .
C21 C 0.3308(4) 0.6541(3) 0.5210(4) 0.047(2) Uani 1 1 d G . .
H21 H 0.3232 0.6014 0.4944 0.056 Uiso 1 1 calc R . .
C22 C 0.3151(4) 0.7200(4) 0.4585(3) 0.038(2) Uani 1 1 d G . .
H22 H 0.2967 0.7123 0.3892 0.046 Uiso 1 1 calc R . .
C23 C 0.3264(5) 0.7972(3) 0.4974(5) 0.056(3) Uani 1 1 d G . .
H23 H 0.3156 0.8423 0.4547 0.067 Uiso 1 1 calc R . .
C24 C 0.3533(5) 0.8085(3) 0.5987(5) 0.070(3) Uani 1 1 d G . .
H24 H 0.3610 0.8613 0.6253 0.083 Uiso 1 1 calc R . .
C25 C 0.3690(4) 0.7426(4) 0.6612(3) 0.047(2) Uani 1 1 d G . .
H25 H 0.3874 0.7503 0.7304 0.056 Uiso 1 1 calc R . .
C30 C 1.0000 0.2877(7) 0.7500 0.052(4) Uani 1 2 d S . .
H30A H 0.9490 0.3073 0.6869 0.078 Uiso 0.50 1 calc PR . .
H30B H 1.0622 0.3073 0.7572 0.078 Uiso 0.50 1 calc PR . .
H30C H 0.9888 0.3073 0.8059 0.078 Uiso 0.50 1 calc PR . .
C31 C 1.0000 0.1966(7) 0.7500 0.031(3) Uani 1 2 d S . .
C32 C 0.9197(6) 0.1538(5) 0.6855(6) 0.032(2) Uani 1 1 d . . .
H32 H 0.8643 0.1820 0.6404 0.038 Uiso 1 1 calc R . .
C33 C 0.9191(6) 0.0705(5) 0.6859(6) 0.036(2) Uani 1 1 d . . .
H33 H 0.8631 0.0423 0.6421 0.043 Uiso 1 1 calc R . .
C34 C 1.0000 0.0284(7) 0.7500 0.038(3) Uani 1 2 d S . .
H34 H 1.0000 -0.0285 0.7500 0.046 Uiso 1 2 calc SR . .
C40 C 0.4159(15) 0.0427(12) 0.3144(9) 0.056(6) Uani 0.50 1 d PDU A -1
H40A H 0.3460 0.0431 0.2883 0.084 Uiso 0.50 1 calc PR A -1
H40B H 0.4345 0.0037 0.2770 0.084 Uiso 0.50 1 calc PR A -1
H40C H 0.4380 0.0963 0.3069 0.084 Uiso 0.50 1 calc PR A -1
C41 C 0.4606(15) 0.0202(11) 0.4227(8) 0.040(4) Uani 0.50 1 d PGDU A -1
C42 C 0.4068(14) 0.0168(12) 0.4763(11) 0.045(5) Uani 0.50 1 d PGDU A -1
H42 H 0.3401 0.0282 0.4439 0.054 Uiso 0.50 1 calc PR A -1
C43 C 0.4506(17) -0.0034(13) 0.5772(11) 0.065(6) Uani 0.50 1 d PGDU A -1
H43 H 0.4139 -0.0057 0.6138 0.079 Uiso 0.50 1 calc PR A -1
C44 C 0.5483(17) -0.0201(13) 0.6246(8) 0.062(6) Uani 0.50 1 d PGDU A -1
H44 H 0.5782 -0.0338 0.6936 0.075 Uiso 0.50 1 calc PR A -1
C45 C 0.6021(14) -0.0167(11) 0.5710(11) 0.060(6) Uani 0.50 1 d PGDU A -1
H45 H 0.6688 -0.0281 0.6034 0.071 Uiso 0.50 1 calc PR A -1
C46 C 0.5583(15) 0.0035(11) 0.4701(11) 0.048(5) Uani 0.50 1 d PGDU A -1
H46 H 0.5950 0.0058 0.4335 0.058 Uiso 0.50 1 calc PR A -1

loop_
_atom_site_aniso_label
_atom_site_aniso_U_11
_atom_site_aniso_U_22
_atom_site_aniso_U_33
_atom_site_aniso_U_23
_atom_site_aniso_U_13
_atom_site_aniso_U_12
I1 0.0258(3) 0.0216(3) 0.0202(3) -0.0003(2) 0.0084(2) 0.0027(2)
I2 0.0289(3) 0.0266(3) 0.0226(3) -0.0051(2) 0.0110(2) -0.0015(2)
Ca1 0.0194(8) 0.0184(8) 0.0163(8) 0.0000(6) 0.0059(6) -0.0013(6)
Ca2 0.0209(11) 0.0182(11) 0.0183(11) 0.000 0.0074(9) 0.000
N1 0.021(3) 0.029(4) 0.016(3) 0.002(3) 0.006(3) -0.005(3)
N2 0.020(3) 0.023(3) 0.014(3) -0.004(3) 0.004(3) 0.000(3)
N3 0.030(4) 0.017(3) 0.020(3) -0.001(3) 0.010(3) -0.001(3)
N4 0.021(3) 0.023(3) 0.023(3) 0.003(3) 0.010(3) 0.001(3)
C1 0.029(5) 0.038(5) 0.036(5) -0.007(4) 0.018(4) -0.005(4)
C2 0.018(4) 0.033(5) 0.015(4) -0.005(3) 0.006(3) -0.001(3)
C3 0.020(4) 0.024(4) 0.021(4) -0.003(3) 0.003(3) 0.005(3)
C4 0.024(4) 0.021(4) 0.018(4) 0.001(3) 0.001(3) 0.004(3)
C5 0.039(5) 0.022(4) 0.033(5) 0.000(4) 0.010(4) 0.006(4)
C6 0.034(5) 0.018(4) 0.026(4) 0.002(3) 0.015(4) -0.002(3)
C7 0.028(4) 0.026(4) 0.030(4) 0.008(4) 0.012(4) 0.000(3)
C8 0.026(4) 0.023(4) 0.032(4) 0.003(4) 0.010(4) -0.008(3)
C9 0.032(4) 0.024(4) 0.027(4) 0.004(4) 0.018(4) -0.002(4)
C11 0.037(5) 0.025(5) 0.023(4) 0.005(3) 0.009(4) 0.001(4)
C12 0.034(5) 0.058(6) 0.026(5) 0.007(5) 0.001(4) 0.000(5)
C13 0.034(5) 0.032(5) 0.022(4) -0.004(4) 0.012(4) 0.001(4)
C14 0.088(8) 0.020(5) 0.046(6) 0.003(4) 0.038(6) -0.001(5)
C15 0.028(4) 0.031(5) 0.028(4) -0.003(4) 0.009(4) -0.003(4)
C16 0.033(5) 0.037(5) 0.034(5) -0.005(4) 0.013(4) -0.010(4)
C17 0.029(4) 0.041(5) 0.025(4) -0.005(4) 0.014(4) -0.006(4)
C18 0.035(5) 0.043(6) 0.049(6) -0.007(5) 0.017(5) 0.001(4)
C19 0.062(7) 0.066(8) 0.078(8) 0.007(6) 0.038(6) -0.002(6)
C20 0.028(5) 0.065(7) 0.055(6) 0.023(6) 0.024(5) 0.006(5)
C21 0.038(5) 0.045(6) 0.060(7) 0.000(5) 0.023(5) 0.001(4)
C22 0.038(5) 0.043(6) 0.034(5) -0.003(4) 0.017(4) -0.007(4)
C23 0.049(6) 0.052(7) 0.058(7) -0.012(5) 0.015(5) -0.014(5)
C24 0.059(7) 0.060(8) 0.084(9) -0.009(7) 0.027(7) -0.008(6)
C25 0.038(6) 0.042(6) 0.056(6) -0.013(5) 0.017(5) -0.006(4)
C30 0.094(12) 0.024(7) 0.068(10) 0.000 0.063(9) 0.000
C31 0.053(8) 0.027(6) 0.030(7) 0.000 0.033(6) 0.000
C32 0.038(5) 0.036(5) 0.028(5) 0.005(4) 0.019(4) 0.007(4)
C33 0.038(5) 0.042(6) 0.032(5) -0.010(4) 0.019(4) -0.008(4)
C34 0.073(10) 0.016(6) 0.050(8) 0.000 0.048(8) 0.000
C40 0.095(15) 0.047(13) 0.054(12) -0.006(10) 0.059(11) 0.005(11)
C41 0.072(10) 0.023(9) 0.051(12) 0.000(10) 0.050(11) -0.003(9)
C42 0.066(11) 0.036(13) 0.056(14) 0.000(12) 0.048(11) -0.005(11)
C43 0.106(12) 0.064(14) 0.063(14) 0.009(13) 0.071(14) 0.021(13)
C44 0.108(13) 0.031(12) 0.064(18) 0.029(14) 0.053(14) 0.028(11)
C45 0.078(12) 0.030(11) 0.084(16) 0.016(13) 0.048(13) 0.015(11)
C46 0.069(10) 0.033(12) 0.073(15) -0.006(12) 0.059(12) -0.014(10)

loop_
_atom_type_symbol
_atom_type_description
_atom_type_scat_dispersion_real
_atom_type_scat_dispersion_imag
_atom_type_scat_source
C C 0.0033 0.0016 'International Tables Vol C Tables 4.2.6.8 and 6.1.1.4'
H H 0.0000 0.0000 'International Tables Vol C Tables 4.2.6.8 and 6.1.1.4'
N N 0.0061 0.0033 'International Tables Vol C Tables 4.2.6.8 and 6.1.1.4'
Ca Ca 0.2262 0.3064 'International Tables Vol C Tables 4.2.6.8 and 6.1.1.4'
I I -0.4742 1.8119 'International Tables Vol C Tables 4.2.6.8 and 6.1.1.4'

loop_
_geom_angle_atom_site_label_1
_geom_angle_atom_site_label_2
_geom_angle_atom_site_label_3
_geom_angle
_geom_angle_site_symmetry_1
_geom_angle_site_symmetry_3
Ca2 I1 Ca1 69.72(3) . .
N2 Ca1 N1 73.87(19) . .
N2 Ca1 N3 149.3(2) . .
N1 Ca1 N3 75.6(2) . .
N2 Ca1 N4 75.60(19) . .
N1 Ca1 N4 149.4(2) . .
N3 Ca1 N4 134.70(19) . .
N2 Ca1 I2 93.57(14) . .
N1 Ca1 I2 92.61(15) . .
N3 Ca1 I2 91.36(14) . .
N4 Ca1 I2 90.42(14) . .
N2 Ca1 I1 81.22(14) . .
N1 Ca1 I1 82.41(15) . .
N3 Ca1 I1 91.29(14) . .
N4 Ca1 I1 91.86(14) . .
I2 Ca1 I1 173.61(5) . .
N2 Ca2 N2 108.1(3) . 2
N2 Ca2 N1 125.29(19) . 2
N2 Ca2 N1 70.57(18) 2 2
N2 Ca2 N1 70.57(18) . .
N2 Ca2 N1 125.29(19) 2 .
N1 Ca2 N1 155.9(3) 2 .
N2 Ca2 C2 69.25(19) . .
N2 Ca2 C2 98.2(2) 2 .
N1 Ca2 C2 163.34(19) 2 .
N1 Ca2 C2 28.0(2) . .
N2 Ca2 C2 98.2(2) . 2
N2 Ca2 C2 69.25(19) 2 2
N1 Ca2 C2 28.0(2) 2 2
N1 Ca2 C2 163.34(19) . 2
C2 Ca2 C2 159.3(3) . 2
N2 Ca2 C3 82.8(2) . 2
N2 Ca2 C3 52.2(2) 2 2
N1 Ca2 C3 52.3(2) 2 2
N1 Ca2 C3 151.0(2) . 2
C2 Ca2 C3 130.5(2) . 2
C2 Ca2 C3 28.9(2) 2 2
N2 Ca2 C3 52.2(2) . .
N2 Ca2 C3 82.8(2) 2 .
N1 Ca2 C3 150.9(2) 2 .
N1 Ca2 C3 52.3(2) . .
C2 Ca2 C3 28.9(2) . .
C2 Ca2 C3 130.5(2) 2 .
C3 Ca2 C3 102.1(3) 2 .
N2 Ca2 C4 87.5(2) . 2
N2 Ca2 C4 27.34(19) 2 2
N1 Ca2 C4 67.7(2) 2 2
N1 Ca2 C4 135.2(2) . 2
C2 Ca2 C4 108.1(2) . 2
C2 Ca2 C4 53.4(2) 2 2
C3 Ca2 C4 28.3(2) 2 2
C3 Ca2 C4 83.3(2) . 2
N2 Ca2 C4 27.34(19) . .
N2 Ca2 C4 87.5(2) 2 .
N1 Ca2 C4 135.2(2) 2 .
N1 Ca2 C4 67.7(2) . .
C2 Ca2 C4 53.4(2) . .
C2 Ca2 C4 108.1(2) 2 .
C3 Ca2 C4 83.3(2) 2 .
C3 Ca2 C4 28.3(2) . .
C4 Ca2 C4 75.0(3) 2 .
N2 Ca2 I1 152.88(13) . 2
N2 Ca2 I1 81.02(13) 2 2
N1 Ca2 I1 81.76(14) 2 2
N1 Ca2 I1 83.26(13) . 2
C2 Ca2 I1 84.36(15) . 2
C2 Ca2 I1 108.85(15) 2 2
C3 Ca2 I1 120.81(14) 2 2
C3 Ca2 I1 105.89(15) . 2
C4 Ca2 I1 107.21(14) 2 2
C4 Ca2 I1 134.08(15) . 2
N2 Ca2 I1 81.02(13) . .
N2 Ca2 I1 152.88(13) 2 .
N1 Ca2 I1 83.26(13) 2 .
N1 Ca2 I1 81.76(14) . .
C2 Ca2 I1 108.85(15) . .
C2 Ca2 I1 84.36(15) 2 .
C3 Ca2 I1 105.89(15) 2 .
C3 Ca2 I1 120.81(14) . .
C4 Ca2 I1 134.09(15) 2 .
C4 Ca2 I1 107.21(14) . .
I1 Ca2 I1 102.64(7) 2 .
C2 N1 C8 119.0(6) . .
C2 N1 Ca1 119.3(5) . .
C8 N1 Ca1 108.1(4) . .
C2 N1 Ca2 88.5(4) . .
C8 N1 Ca2 125.0(4) . .
Ca1 N1 Ca2 94.3(2) . .
C4 N2 C6 119.7(6) . .
C4 N2 Ca1 115.7(4) . .
C6 N2 Ca1 107.3(4) . .
C4 N2 Ca2 93.0(4) . .
C6 N2 Ca2 123.6(4) . .
Ca1 N2 Ca2 95.1(2) . .
C9 N3 C13 112.0(6) . .
C9 N3 C11 109.2(5) . .
C13 N3 C11 110.6(6) . .
C9 N3 Ca1 100.0(4) . .
C13 N3 Ca1 115.2(4) . .
C11 N3 Ca1 109.4(4) . .
C7 N4 C17 109.7(6) . .
C7 N4 C15 110.1(6) . .
C17 N4 C15 111.0(6) . .
C7 N4 Ca1 101.5(4) . .
C17 N4 Ca1 112.7(4) . .
C15 N4 Ca1 111.4(4) . .
N1 C2 C3 121.7(6) . .
N1 C2 C1 122.4(7) . .
C3 C2 C1 115.9(7) . .
N1 C2 Ca2 63.5(4) . .
C3 C2 Ca2 77.6(4) . .
C1 C2 Ca2 132.2(5) . .
C4 C3 C2 130.3(7) . .
C4 C3 Ca2 76.4(4) . .
C2 C3 Ca2 73.5(4) . .
N2 C4 C3 121.5(7) . .
N2 C4 C5 121.9(7) . .
C3 C4 C5 116.6(7) . .
N2 C4 Ca2 59.7(4) . .
C3 C4 Ca2 75.4(4) . .
C5 C4 Ca2 141.5(5) . .
N2 C6 C7 114.1(6) . .
N4 C7 C6 115.3(6) . .
N1 C8 C9 111.7(6) . .
N3 C9 C8 113.6(6) . .
N3 C11 C12 112.9(6) . .
N3 C13 C14 117.9(6) . .
N4 C15 C16 116.2(6) . .
N4 C17 C18 112.4(6) . .
C21 C20 C25 120.0 . .
C21 C20 C19 120.3(6) . .
C25 C20 C19 119.7(6) . .
C20 C21 C22 120.0 . .
C23 C22 C21 120.0 . .
C24 C23 C22 120.0 . .
C25 C24 C23 120.0 . .
C24 C25 C20 120.0 . .
C32 C31 C32 118.2(11) . 2_756
C32 C31 C30 120.9(5) . .
C32 C31 C30 120.9(5) 2_756 .
C31 C32 C33 121.1(8) . .
C34 C33 C32 120.1(8) . .
C33 C34 C33 119.3(11) . 2_756
C42 C41 C46 120.0 . .
C42 C41 C40 121.3(14) . .
C46 C41 C40 118.7(14) . .
C43 C42 C41 120.0 . .
C42 C43 C44 120.0 . .
C45 C44 C43 120.0 . .
C44 C45 C46 120.0 . .
C45 C46 C41 120.0 . .

loop_
_geom_bond_atom_site_label_1
_geom_bond_atom_site_label_2
_geom_bond_distance
_geom_bond_site_symmetry_2
I1 Ca2 3.1618(16) .
I1 Ca1 3.2109(18) .
I2 Ca1 3.1253(17) .
Ca1 N2 2.427(6) .
Ca1 N1 2.428(6) .
Ca1 N3 2.573(6) .
Ca1 N4 2.603(6) .
Ca2 N2 2.510(6) .
Ca2 N2 2.510(6) 2
Ca2 N1 2.540(6) 2
Ca2 N1 2.540(6) .
Ca2 C2 2.837(7) .
Ca2 C2 2.837(7) 2
Ca2 C3 2.890(7) 2
Ca2 C3 2.890(7) .
Ca2 C4 2.903(7) 2
Ca2 C4 2.903(7) .
Ca2 I1 3.1618(16) 2
N1 C2 1.332(9) .
N1 C8 1.479(9) .
N2 C4 1.335(9) .
N2 C6 1.487(9) .
N3 C9 1.474(9) .
N3 C13 1.485(9) .
N3 C11 1.500(9) .
N4 C7 1.469(9) .
N4 C17 1.485(9) .
N4 C15 1.488(9) .
C1 C2 1.508(10) .
C2 C3 1.430(10) .
C3 C4 1.414(10) .
C4 C5 1.515(10) .
C6 C7 1.510(10) .
C8 C9 1.534(10) .
C11 C12 1.505(11) .
C13 C14 1.519(11) .
C15 C16 1.527(10) .
C17 C18 1.506(11) .
C19 C20 1.495(8) .
C20 C21 1.3900 .
C20 C25 1.3900 .
C21 C22 1.3900 .
C22 C23 1.3900 .
C23 C24 1.3900 .
C24 C25 1.3900 .
C30 C31 1.519(16) .
C31 C32 1.389(10) .
C31 C32 1.389(10) 2_756
C32 C33 1.389(11) .
C33 C34 1.387(10) .
C34 C33 1.387(10) 2_756
C40 C41 1.496(9) .
C41 C42 1.3900 .
C41 C46 1.3900 .
C42 C43 1.3900 .
C43 C44 1.3900 .
C44 C45 1.3900 .
C45 C46 1.3900 .

loop_
_geom_torsion_atom_site_label_1
_geom_torsion_atom_site_label_2
_geom_torsion_atom_site_label_3
_geom_torsion_atom_site_label_4
_geom_torsion
_geom_torsion_site_symmetry_1
_geom_torsion_site_symmetry_4
Ca2 I1 Ca1 N2 -37.46(14) . .
Ca2 I1 Ca1 N1 37.29(14) . .
Ca2 I1 Ca1 N3 112.62(14) . .
Ca2 I1 Ca1 N4 -112.58(14) . .
Ca2 I1 Ca1 I2 -1.8(5) . .
Ca1 I1 Ca2 N2 36.04(13) . .
Ca1 I1 Ca2 N2 148.4(3) . 2
Ca1 I1 Ca2 N1 163.46(15) . 2
Ca1 I1 Ca2 N1 -35.45(14) . .
Ca1 I1 Ca2 C2 -28.31(16) . .
Ca1 I1 Ca2 C2 135.31(16) . 2
Ca1 I1 Ca2 C3 115.85(16) . 2
Ca1 I1 Ca2 C3 0.82(18) . .
Ca1 I1 Ca2 C4 113.7(2) . 2
Ca1 I1 Ca2 C4 28.08(16) . .
Ca1 I1 Ca2 I1 -116.59(3) . 2
N2 Ca1 N1 C2 -52.9(5) . .
N3 Ca1 N1 C2 130.8(5) . .
N4 Ca1 N1 C2 -55.2(7) . .
I2 Ca1 N1 C2 40.1(5) . .
I1 Ca1 N1 C2 -135.9(5) . .
N2 Ca1 N1 C8 166.9(5) . .
N3 Ca1 N1 C8 -9.4(4) . .
N4 Ca1 N1 C8 164.6(4) . .
I2 Ca1 N1 C8 -100.1(4) . .
I1 Ca1 N1 C8 83.9(4) . .
N2 Ca1 N1 Ca2 37.81(19) . .
N3 Ca1 N1 Ca2 -138.5(2) . .
N4 Ca1 N1 Ca2 35.5(5) . .
I2 Ca1 N1 Ca2 130.77(16) . .
I1 Ca1 N1 Ca2 -45.20(15) . .
N2 Ca2 N1 C2 82.1(4) . .
N2 Ca2 N1 C2 -16.7(5) 2 .
N1 Ca2 N1 C2 -142.5(4) 2 .
C2 Ca2 N1 C2 131.6(9) 2 .
C3 Ca2 N1 C2 57.5(6) 2 .
C3 Ca2 N1 C2 25.4(4) . .
C4 Ca2 N1 C2 17.0(5) 2 .
C4 Ca2 N1 C2 53.0(4) . .
I1 Ca2 N1 C2 -90.7(4) 2 .
I1 Ca2 N1 C2 165.5(4) . .
N2 Ca2 N1 C8 -152.9(6) . .
N2 Ca2 N1 C8 108.3(5) 2 .
N1 Ca2 N1 C8 -17.5(5) 2 .
C2 Ca2 N1 C8 125.0(7) . .
C2 Ca2 N1 C8 -103.4(9) 2 .
C3 Ca2 N1 C8 -177.5(5) 2 .
C3 Ca2 N1 C8 150.4(6) . .
C4 Ca2 N1 C8 142.0(5) 2 .
C4 Ca2 N1 C8 178.0(6) . .
I1 Ca2 N1 C8 34.3(5) 2 .
I1 Ca2 N1 C8 -69.5(5) . .
N2 Ca2 N1 Ca1 -37.14(18) . .
N2 Ca2 N1 Ca1 -136.0(2) 2 .
N1 Ca2 N1 Ca1 98.25(17) 2 .
C2 Ca2 N1 Ca1 -119.3(5) . .
C2 Ca2 N1 Ca1 12.4(9) 2 .
C3 Ca2 N1 Ca1 -61.8(5) 2 .
C3 Ca2 N1 Ca1 -93.8(3) . .
C4 Ca2 N1 Ca1 -102.2(3) 2 .
C4 Ca2 N1 Ca1 -66.3(2) . .
I1 Ca2 N1 Ca1 150.06(17) 2 .
I1 Ca2 N1 Ca1 46.19(15) . .
N1 Ca1 N2 C4 57.4(5) . .
N3 Ca1 N2 C4 64.4(6) . .
N4 Ca1 N2 C4 -123.8(5) . .
I2 Ca1 N2 C4 -34.3(5) . .
I1 Ca1 N2 C4 142.0(5) . .
N1 Ca1 N2 C6 -166.0(4) . .
N3 Ca1 N2 C6 -159.0(4) . .
N4 Ca1 N2 C6 12.8(4) . .
I2 Ca1 N2 C6 102.3(4) . .
I1 Ca1 N2 C6 -81.4(4) . .
N1 Ca1 N2 Ca2 -38.40(19) . .
N3 Ca1 N2 Ca2 -31.4(4) . .
N4 Ca1 N2 Ca2 140.4(2) . .
I2 Ca1 N2 Ca2 -130.09(14) . .
I1 Ca1 N2 Ca2 46.18(13) . .
N2 Ca2 N2 C4 43.1(4) 2 .
N1 Ca2 N2 C4 121.6(4) 2 .
N1 Ca2 N2 C4 -78.9(4) . .
C2 Ca2 N2 C4 -49.1(4) . .
C2 Ca2 N2 C4 113.8(4) 2 .
C3 Ca2 N2 C4 89.3(4) 2 .
C3 Ca2 N2 C4 -22.1(4) . .
C4 Ca2 N2 C4 61.3(5) 2 .
I1 Ca2 N2 C4 -63.0(6) 2 .
I1 Ca2 N2 C4 -163.3(4) . .
N2 Ca2 N2 C6 -86.1(5) 2 .
N1 Ca2 N2 C6 -7.5(6) 2 .
N1 Ca2 N2 C6 152.0(5) . .
C2 Ca2 N2 C6 -178.2(6) . .
C2 Ca2 N2 C6 -15.3(5) 2 .
C3 Ca2 N2 C6 -39.8(5) 2 .
C3 Ca2 N2 C6 -151.2(6) . .
C4 Ca2 N2 C6 -67.8(5) 2 .
C4 Ca2 N2 C6 -129.1(7) . .
I1 Ca2 N2 C6 167.8(4) 2 .
I1 Ca2 N2 C6 67.6(5) . .
N2 Ca2 N2 Ca1 159.2(2) 2 .
N1 Ca2 N2 Ca1 -122.2(2) 2 .
N1 Ca2 N2 Ca1 37.21(19) . .
C2 Ca2 N2 Ca1 67.0(2) . .
C2 Ca2 N2 Ca1 -130.1(2) 2 .
C3 Ca2 N2 Ca1 -154.6(2) 2 .
C3 Ca2 N2 Ca1 94.0(3) . .
C4 Ca2 N2 Ca1 177.5(2) 2 .
C4 Ca2 N2 Ca1 116.1(5) . .
I1 Ca2 N2 Ca1 53.1(4) 2 .
I1 Ca2 N2 Ca1 -47.15(14) . .
N2 Ca1 N3 C9 -27.8(6) . .
N1 Ca1 N3 C9 -20.8(4) . .
N4 Ca1 N3 C9 163.5(4) . .
I2 Ca1 N3 C9 71.5(4) . .
I1 Ca1 N3 C9 -102.7(4) . .
N2 Ca1 N3 C13 92.4(6) . .
N1 Ca1 N3 C13 99.3(5) . .
N4 Ca1 N3 C13 -76.4(5) . .
I2 Ca1 N3 C13 -168.3(5) . .
I1 Ca1 N3 C13 17.5(5) . .
N2 Ca1 N3 C11 -142.4(5) . .
N1 Ca1 N3 C11 -135.4(5) . .
N4 Ca1 N3 C11 48.9(5) . .
I2 Ca1 N3 C11 -43.1(4) . .
I1 Ca1 N3 C11 142.7(4) . .
N2 Ca1 N4 C7 15.1(4) . .
N1 Ca1 N4 C7 17.4(7) . .
N3 Ca1 N4 C7 -170.8(4) . .
I2 Ca1 N4 C7 -78.4(4) . .
I1 Ca1 N4 C7 95.6(4) . .
N2 Ca1 N4 C17 -102.1(5) . .
N1 Ca1 N4 C17 -99.8(6) . .
N3 Ca1 N4 C17 72.0(5) . .
I2 Ca1 N4 C17 164.3(4) . .
I1 Ca1 N4 C17 -21.7(4) . .
N2 Ca1 N4 C15 132.3(5) . .
N1 Ca1 N4 C15 134.6(5) . .
N3 Ca1 N4 C15 -53.6(5) . .
I2 Ca1 N4 C15 38.8(4) . .
I1 Ca1 N4 C15 -147.2(4) . .
C8 N1 C2 C3 176.2(6) . .
Ca1 N1 C2 C3 40.3(8) . .
Ca2 N1 C2 C3 -53.8(7) . .
C8 N1 C2 C1 -5.0(10) . .
Ca1 N1 C2 C1 -141.0(6) . .
Ca2 N1 C2 C1 124.9(6) . .
C8 N1 C2 Ca2 -129.9(6) . .
Ca1 N1 C2 Ca2 94.1(4) . .
N2 Ca2 C2 N1 -87.4(4) . .
N2 Ca2 C2 N1 166.3(4) 2 .
N1 Ca2 C2 N1 119.9(9) 2 .
C2 Ca2 C2 N1 -142.7(4) 2 .
C3 Ca2 C2 N1 -147.4(4) 2 .
C3 Ca2 C2 N1 -135.3(6) . .
C4 Ca2 C2 N1 -167.5(4) 2 .
C4 Ca2 C2 N1 -113.0(5) . .
I1 Ca2 C2 N1 86.2(4) 2 .
I1 Ca2 C2 N1 -15.2(4) . .
N2 Ca2 C2 C3 47.9(4) . .
N2 Ca2 C2 C3 -58.4(4) 2 .
N1 Ca2 C2 C3 -104.8(8) 2 .
N1 Ca2 C2 C3 135.3(6) . .
C2 Ca2 C2 C3 -7.4(4) 2 .
C3 Ca2 C2 C3 -12.1(6) 2 .
C4 Ca2 C2 C3 -32.1(4) 2 .
C4 Ca2 C2 C3 22.3(4) . .
I1 Ca2 C2 C3 -138.4(4) 2 .
I1 Ca2 C2 C3 120.1(4) . .
N2 Ca2 C2 C1 161.8(8) . .
N2 Ca2 C2 C1 55.5(7) 2 .
N1 Ca2 C2 C1 9.1(13) 2 .
N1 Ca2 C2 C1 -110.8(9) . .
C2 Ca2 C2 C1 106.5(7) 2 .
C3 Ca2 C2 C1 101.8(7) 2 .
C3 Ca2 C2 C1 113.9(9) . .
C4 Ca2 C2 C1 81.7(7) 2 .
C4 Ca2 C2 C1 136.2(8) . .
I1 Ca2 C2 C1 -24.5(7) 2 .
I1 Ca2 C2 C1 -126.0(7) . .
N1 C2 C3 C4 -7.3(12) . .
C1 C2 C3 C4 173.8(7) . .
Ca2 C2 C3 C4 -55.0(7) . .
N1 C2 C3 Ca2 47.7(6) . .
C1 C2 C3 Ca2 -131.1(6) . .
N2 Ca2 C3 C4 21.4(4) . .
N2 Ca2 C3 C4 -98.2(4) 2 .
N1 Ca2 C3 C4 -74.8(6) 2 .
N1 Ca2 C3 C4 115.3(5) . .
C2 Ca2 C3 C4 140.0(6) . .
C2 Ca2 C3 C4 -43.5(5) 2 .
C3 Ca2 C3 C4 -49.4(4) 2 .
C4 Ca2 C3 C4 -70.6(5) 2 .
I1 Ca2 C3 C4 -176.7(4) 2 .
I1 Ca2 C3 C4 67.6(4) . .
N2 Ca2 C3 C2 -118.6(5) . .
N2 Ca2 C3 C2 121.8(4) 2 .
N1 Ca2 C3 C2 145.2(4) 2 .
N1 Ca2 C3 C2 -24.7(4) . .
C2 Ca2 C3 C2 176.56(18) 2 .
C3 Ca2 C3 C2 170.6(5) 2 .
C4 Ca2 C3 C2 149.4(4) 2 .
C4 Ca2 C3 C2 -140.0(6) . .
I1 Ca2 C3 C2 43.3(4) 2 .
I1 Ca2 C3 C2 -72.4(4) . .
C6 N2 C4 C3 177.3(6) . .
Ca1 N2 C4 C3 -51.7(8) . .
Ca2 N2 C4 C3 45.4(7) . .
C6 N2 C4 C5 -2.8(10) . .
Ca1 N2 C4 C5 128.2(6) . .
Ca2 N2 C4 C5 -134.7(6) . .
C6 N2 C4 Ca2 131.9(6) . .
Ca1 N2 C4 Ca2 -97.1(4) . .
C2 C3 C4 N2 14.5(12) . .
Ca2 C3 C4 N2 -39.5(6) . .
C2 C3 C4 C5 -165.4(7) . .
Ca2 C3 C4 C5 140.7(6) . .
C2 C3 C4 Ca2 54.0(7) . .
N2 Ca2 C4 N2 -139.5(4) 2 .
N1 Ca2 C4 N2 -80.6(5) 2 .
N1 Ca2 C4 N2 90.5(4) . .
C2 Ca2 C4 N2 118.3(5) . .
C2 Ca2 C4 N2 -72.3(4) 2 .
C3 Ca2 C4 N2 -87.3(4) 2 .
C3 Ca2 C4 N2 141.1(7) . .
C4 Ca2 C4 N2 -114.8(5) 2 .
I1 Ca2 C4 N2 145.6(3) 2 .
I1 Ca2 C4 N2 17.3(4) . .
N2 Ca2 C4 C3 -141.1(7) . .
N2 Ca2 C4 C3 79.4(4) 2 .
N1 Ca2 C4 C3 138.3(4) 2 .
N1 Ca2 C4 C3 -50.6(4) . .
C2 Ca2 C4 C3 -22.8(4) . .
C2 Ca2 C4 C3 146.6(4) 2 .
C3 Ca2 C4 C3 131.6(4) 2 .
C4 Ca2 C4 C3 104.1(5) 2 .
I1 Ca2 C4 C3 4.4(5) 2 .
I1 Ca2 C4 C3 -123.8(4) . .
N2 Ca2 C4 C5 104.3(10) . .
N2 Ca2 C4 C5 -35.1(8) 2 .
N1 Ca2 C4 C5 23.8(10) 2 .
N1 Ca2 C4 C5 -165.1(9) . .
C2 Ca2 C4 C5 -137.3(9) . .
C2 Ca2 C4 C5 32.1(9) 2 .
C3 Ca2 C4 C5 17.1(8) 2 .
C3 Ca2 C4 C5 -114.5(10) . .
C4 Ca2 C4 C5 -10.5(7) 2 .
I1 Ca2 C4 C5 -110.1(8) 2 .
I1 Ca2 C4 C5 121.7(8) . .
C4 N2 C6 C7 93.1(8) . .
Ca1 N2 C6 C7 -41.4(7) . .
Ca2 N2 C6 C7 -150.0(5) . .
C17 N4 C7 C6 75.9(8) . .
C15 N4 C7 C6 -161.6(6) . .
Ca1 N4 C7 C6 -43.5(7) . .
N2 C6 C7 N4 63.5(9) . .
C2 N1 C8 C9 -101.1(7) . .
Ca1 N1 C8 C9 39.2(7) . .
Ca2 N1 C8 C9 148.3(5) . .
C13 N3 C9 C8 -71.8(8) . .
C11 N3 C9 C8 165.4(6) . .
Ca1 N3 C9 C8 50.7(6) . .
N1 C8 C9 N3 -67.2(8) . .
C9 N3 C11 C12 -164.6(7) . .
C13 N3 C11 C12 71.8(8) . .
Ca1 N3 C11 C12 -56.1(7) . .
C9 N3 C13 C14 -59.9(9) . .
C11 N3 C13 C14 62.2(9) . .
Ca1 N3 C13 C14 -173.2(6) . .
C7 N4 C15 C16 -63.7(8) . .
C17 N4 C15 C16 58.0(8) . .
Ca1 N4 C15 C16 -175.5(5) . .
C7 N4 C17 C18 -177.2(6) . .
C15 N4 C17 C18 60.8(8) . .
Ca1 N4 C17 C18 -64.9(7) . .
C25 C20 C21 C22 0.0 . .
C19 C20 C21 C22 177.7(7) . .
C20 C21 C22 C23 0.0 . .
C21 C22 C23 C24 0.0 . .
C22 C23 C24 C25 0.0 . .
C23 C24 C25 C20 0.0 . .
C21 C20 C25 C24 0.0 . .
C19 C20 C25 C24 -177.7(7) . .
C32 C31 C32 C33 0.6(5) 2_756 .
C30 C31 C32 C33 -179.4(5) . .
C31 C32 C33 C34 -1.2(11) . .
C32 C33 C34 C33 0.6(5) . 2_756
C46 C41 C42 C43 0.0 . .
C40 C41 C42 C43 -179.1(16) . .
C41 C42 C43 C44 0.0 . .
C42 C43 C44 C45 0.0 . .
C43 C44 C45 C46 0.0 . .
C44 C45 C46 C41 0.0 . .
C42 C41 C46 C45 0.0 . .
C40 C41 C46 C45 179.1(16) . .
